data_1543422
loop_
_publ_author_name
'Mizuhata, Yoshiyuki'
'Yanagisawa, Tatsuya'
'Sasamori, Takahiro'
'Tokitoh, Norihiro'

_publ_section_title
;
 [K(18-crown-6)][FeCp*(CO)~2~]
;
_journal_coeditor_code WM4016
_journal_issue 6
_journal_name_full IUCrData
_journal_page_first x160881
_journal_paper_doi 10.1107/S2414314616008816
_journal_volume 1
_journal_year 2016
_chemical_formula_iupac '[K (C12 H24 O6)] [Fe (C10 H15) (C O)2]'
_chemical_formula_moiety 'C12 H24 K1 O6 +, C12 H15 Fe O2 -'
_chemical_formula_sum 'C24 H39 Fe K O8'
_chemical_formula_weight 550.50
_chemical_melting_point 418
_chemical_name_systematic
;
(1,4,7,10,13,16-Hexaoxacyclooctadecane-\k^6^<i>O</i>)potassium
dicarbonyl(\h^5^-pentamethylcyclopentadienyl)ferrate(II)
;
_space_group_crystal_system orthorhombic
_space_group_IT_number 19
_space_group_name_Hall 'P 2ac 2ab'
_space_group_name_H-M_alt 'P 21 21 21'
_symmetry_space_group_name_Hall 'P 2ac 2ab'
_symmetry_space_group_name_H-M 'P 21 21 21'
_atom_sites_solution_hydrogens geom
_atom_sites_solution_primary direct
_atom_sites_solution_secondary difmap
_audit_creation_method SHELXL-2014/7
_cell_angle_alpha 90
_cell_angle_beta 90
_cell_angle_gamma 90
_cell_formula_units_Z 4
_cell_length_a 8.4761(2)
_cell_length_b 15.2842(2)
_cell_length_c 20.5734(3)
_cell_measurement_reflns_used 21591
_cell_measurement_temperature 103(2)
_cell_measurement_theta_max 25.491
_cell_measurement_theta_min 2.748
_cell_volume 2665.29(8)
_computing_cell_refinement
;
HKL2000 (Otwinowski & Minor, 1997)
;
_computing_data_collection
;
CrystalClear (Rigaku, 1999)
;
_computing_data_reduction
;
HKL2000 (Otwinowski & Minor, 1997)
;
_computing_molecular_graphics
;
<i>Yadokari-XG</i> (Wakita, 2001; Kabuto <i>et al.</i>,  2009),
Mercury (Macrae <i>et al.</i>,  2008) and
<i>CrystalMaker</i> (Palmer, 2007)
;
_computing_publication_material
;
<i>Yadokari-XG</i> (Wakita, 2001; Kabuto <i>et al.</i>,  2009)
and
publCIF (Westrip, 2010)
;
_computing_structure_refinement
;
SHELXL2014 (Sheldrick, 2015<i>b</i>)
;
_computing_structure_solution
;
SHELXT (Sheldrick, 2015<i>a</i>)
;
_diffrn_ambient_temperature 103(2)
_diffrn_detector_area_resol_mean 28.5714
_diffrn_measured_fraction_theta_full 0.995
_diffrn_measured_fraction_theta_max 0.995
_diffrn_measurement_device_type 'Rigaku Saturn'
_diffrn_measurement_method \w
_diffrn_radiation_type MoK\a
_diffrn_radiation_wavelength 0.71075
_diffrn_reflns_av_R_equivalents 0.0379
_diffrn_reflns_limit_h_max 10
_diffrn_reflns_limit_h_min -9
_diffrn_reflns_limit_k_max 18
_diffrn_reflns_limit_k_min -18
_diffrn_reflns_limit_l_max 24
_diffrn_reflns_limit_l_min -24
_diffrn_reflns_number 21591
_diffrn_reflns_theta_full 25.242
_diffrn_reflns_theta_max 25.491
_diffrn_reflns_theta_min 2.748
_exptl_absorpt_coefficient_mu 0.765
_exptl_absorpt_correction_T_max 0.94600
_exptl_absorpt_correction_T_min 0.87012
_exptl_absorpt_correction_type multi-scan
_exptl_absorpt_process_details
;
(MULABS; Blessing, 1995)
;
_exptl_crystal_colour brown
_exptl_crystal_density_diffrn 1.372
_exptl_crystal_density_method 'not measured'
_exptl_crystal_description prism
_exptl_crystal_F_000 1168
_exptl_crystal_size_max 0.180
_exptl_crystal_size_mid 0.070
_exptl_crystal_size_min 0.030
_refine_diff_density_max 0.357
_refine_diff_density_min -0.234
_refine_ls_abs_structure_details
;
 Refined as an inversion twin
;
_refine_ls_abs_structure_Flack 0.104(16)
_refine_ls_extinction_method none
_refine_ls_goodness_of_fit_ref 1.110
_refine_ls_hydrogen_treatment constr
_refine_ls_matrix_type full
_refine_ls_number_parameters 313
_refine_ls_number_reflns 4911
_refine_ls_number_restraints 0
_refine_ls_restrained_S_all 1.110
_refine_ls_R_factor_all 0.0267
_refine_ls_R_factor_gt 0.0260
_refine_ls_shift/su_max 0.001
_refine_ls_shift/su_mean 0.000
_refine_ls_structure_factor_coef Fsqd
_refine_ls_weighting_details 'w=1/[\s^2^(Fo^2^)+(0.0349P)^2^+0.9299P] where P=(Fo^2^+2Fc^2^)/3'
_refine_ls_weighting_scheme calc
_refine_ls_wR_factor_gt 0.0665
_refine_ls_wR_factor_ref 0.0671
_reflns_number_gt 4837
_reflns_number_total 4911
_reflns_threshold_expression 'I > 2\s(I)'
_cod_data_source_file wm4016sup1.cif
_cod_data_source_block I
_cod_database_code 1543422
_shelx_space_group_comment
;
The symmetry employed for this shelxl refinement is uniquely defined
by the following loop, which should always be used as a source of
symmetry information in preference to the above space-group names.
They are only intended as comments.
;
_shelx_estimated_absorpt_t_min 0.875
_shelx_estimated_absorpt_t_max 0.977

loop_
_space_group_symop_operation_xyz
'x, y, z'
'-x+1/2, -y, z+1/2'
'x+1/2, -y+1/2, -z'
'-x, y+1/2, -z+1/2'

loop_
_atom_site_type_symbol
_atom_site_label
_atom_site_fract_x
_atom_site_fract_y
_atom_site_fract_z
_atom_site_U_iso_or_equiv
_atom_site_adp_type
_atom_site_calc_flag
_atom_site_occupancy
Fe Fe1 0.44214(4) 0.66136(2) 0.82314(2) 0.02116(11) Uani d 1
C C1 0.5419(3) 0.62203(18) 0.75673(14) 0.0268(6) Uani d 1
O O1 0.6076(3) 0.59478(16) 0.71033(11) 0.0381(5) Uani d 1
C C2 0.2988(3) 0.58171(19) 0.81589(14) 0.0280(6) Uani d 1
O O2 0.2025(3) 0.52649(16) 0.81386(12) 0.0398(5) Uani d 1
C C3 0.6137(3) 0.73000(18) 0.87713(13) 0.0242(6) Uani d 1
C C4 0.5228(3) 0.79010(18) 0.83896(12) 0.0235(6) Uani d 1
C C5 0.3621(3) 0.78327(17) 0.85829(13) 0.0234(5) Uani d 1
C C6 0.3541(3) 0.71748(17) 0.90776(13) 0.0235(6) Uani d 1
C C7 0.5103(3) 0.68568(18) 0.92040(13) 0.0234(6) Uani d 1
C C8 0.7898(3) 0.7198(2) 0.87451(15) 0.0308(6) Uani d 1
H H1 0.8387 0.7591 0.9063 0.046 Uiso calc 1
H H2 0.8275 0.7346 0.8308 0.046 Uiso calc 1
H H3 0.8181 0.6592 0.8847 0.046 Uiso calc 1
C C9 0.5885(4) 0.8520(2) 0.78864(15) 0.0320(7) Uani d 1
H H4 0.5055 0.8674 0.7575 0.048 Uiso calc 1
H H5 0.6759 0.8237 0.7656 0.048 Uiso calc 1
H H6 0.6269 0.9052 0.8101 0.048 Uiso calc 1
C C10 0.2273(3) 0.8401(2) 0.83546(14) 0.0295(6) Uani d 1
H H7 0.1286 0.8067 0.8375 0.044 Uiso calc 1
H H8 0.2465 0.8586 0.7905 0.044 Uiso calc 1
H H9 0.2191 0.8917 0.8635 0.044 Uiso calc 1
C C11 0.2080(4) 0.6868(2) 0.94250(15) 0.0310(6) Uani d 1
H H10 0.2060 0.7115 0.9865 0.046 Uiso calc 1
H H11 0.2085 0.6228 0.9451 0.046 Uiso calc 1
H H12 0.1144 0.7063 0.9186 0.046 Uiso calc 1
C C12 0.5547(4) 0.62323(19) 0.97377(14) 0.0305(6) Uani d 1
H H13 0.6536 0.5937 0.9624 0.046 Uiso calc 1
H H14 0.4709 0.5797 0.9792 0.046 Uiso calc 1
H H15 0.5687 0.6556 1.0145 0.046 Uiso calc 1
K K1 0.36441(7) 0.70131(4) 0.64053(3) 0.02530(14) Uani d 1
O O3 0.5288(2) 0.58827(13) 0.54428(9) 0.0260(4) Uani d 1
C C13 0.6919(3) 0.6124(2) 0.54491(15) 0.0285(6) Uani d 1
H H16 0.7531 0.5725 0.5165 0.034 Uiso calc 1
H H17 0.7344 0.6080 0.5896 0.034 Uiso calc 1
C C14 0.7056(3) 0.7044(2) 0.52085(15) 0.0300(6) Uani d 1
H H18 0.8182 0.7206 0.5164 0.036 Uiso calc 1
H H19 0.6548 0.7098 0.4777 0.036 Uiso calc 1
O O4 0.6300(2) 0.76098(12) 0.56636(9) 0.0265(4) Uani d 1
C C15 0.6397(3) 0.85028(19) 0.54705(14) 0.0281(6) Uani d 1
H H20 0.5840 0.8588 0.5052 0.034 Uiso calc 1
H H21 0.7515 0.8673 0.5411 0.034 Uiso calc 1
C C16 0.5660(3) 0.90531(18) 0.59826(14) 0.0275(6) Uani d 1
H H22 0.6145 0.8925 0.6410 0.033 Uiso calc 1
H H23 0.5826 0.9680 0.5884 0.033 Uiso calc 1
O O5 0.4003(2) 0.88612(13) 0.60013(10) 0.0263(4) Uani d 1
C C17 0.3181(4) 0.94237(19) 0.64366(15) 0.0299(6) Uani d 1
H H24 0.3318 1.0041 0.6302 0.036 Uiso calc 1
H H25 0.3605 0.9357 0.6882 0.036 Uiso calc 1
C C18 0.1460(4) 0.91822(19) 0.64240(15) 0.0303(6) Uani d 1
H H26 0.0855 0.9574 0.6715 0.036 Uiso calc 1
H H27 0.1037 0.9243 0.5978 0.036 Uiso calc 1
O O6 0.1320(2) 0.83001(13) 0.66363(9) 0.0276(4) Uani d 1
C C19 -0.0283(3) 0.8041(2) 0.67082(19) 0.0385(7) Uani d 1
H H28 -0.0828 0.8067 0.6283 0.046 Uiso calc 1
H H29 -0.0831 0.8440 0.7012 0.046 Uiso calc 1
C C20 -0.0323(4) 0.7123(2) 0.69673(17) 0.0381(8) Uani d 1
H H30 0.0310 0.7084 0.7371 0.046 Uiso calc 1
H H31 -0.1422 0.6953 0.7070 0.046 Uiso calc 1
O O7 0.0309(2) 0.65546(13) 0.64870(9) 0.0285(4) Uani d 1
C C21 0.0245(3) 0.56674(19) 0.67000(15) 0.0306(6) Uani d 1
H H32 -0.0865 0.5494 0.6778 0.037 Uiso calc 1
H H33 0.0835 0.5601 0.7112 0.037 Uiso calc 1
C C22 0.0953(3) 0.51010(19) 0.61891(15) 0.0302(6) Uani d 1
H H34 0.0837 0.4478 0.6311 0.036 Uiso calc 1
H H35 0.0406 0.5196 0.5770 0.036 Uiso calc 1
O O8 0.2589(2) 0.53168(13) 0.61259(10) 0.0277(4) Uani d 1
C C23 0.3347(3) 0.47949(19) 0.56470(14) 0.0276(6) Uani d 1
H H36 0.2897 0.4922 0.5213 0.033 Uiso calc 1
H H37 0.3180 0.4167 0.5743 0.033 Uiso calc 1
C C24 0.5071(4) 0.49987(18) 0.56509(15) 0.0291(6) Uani d 1
H H38 0.5502 0.4922 0.6095 0.035 Uiso calc 1
H H39 0.5638 0.4596 0.5355 0.035 Uiso calc 1

loop_
_atom_site_aniso_label
_atom_site_aniso_U_11
_atom_site_aniso_U_22
_atom_site_aniso_U_33
_atom_site_aniso_U_12
_atom_site_aniso_U_13
_atom_site_aniso_U_23
Fe1 0.01871(18) 0.02217(19) 0.02260(18) 0.00073(15) -0.00130(15) -0.00015(15)
C1 0.0228(14) 0.0275(13) 0.0302(15) -0.0057(12) -0.0040(12) 0.0006(11)
O1 0.0318(12) 0.0487(13) 0.0340(11) -0.0049(10) 0.0087(10) -0.0149(10)
C2 0.0269(14) 0.0288(14) 0.0283(14) 0.0024(12) -0.0043(12) 0.0011(12)
O2 0.0324(11) 0.0403(12) 0.0468(14) -0.0129(10) -0.0106(10) 0.0065(11)
C3 0.0202(13) 0.0261(13) 0.0263(13) 0.0014(11) -0.0015(10) -0.0059(11)
C4 0.0243(13) 0.0228(13) 0.0233(13) -0.0018(11) 0.0007(10) -0.0026(10)
C5 0.0231(13) 0.0219(13) 0.0252(13) 0.0026(11) 0.0001(12) -0.0027(10)
C6 0.0236(13) 0.0232(13) 0.0235(13) 0.0021(11) 0.0015(11) -0.0035(10)
C7 0.0240(13) 0.0247(14) 0.0217(13) 0.0022(11) -0.0029(10) -0.0026(10)
C8 0.0185(13) 0.0354(16) 0.0385(16) -0.0003(11) -0.0024(12) -0.0045(13)
C9 0.0320(16) 0.0315(15) 0.0326(15) -0.0015(12) 0.0042(12) 0.0040(13)
C10 0.0259(14) 0.0295(14) 0.0332(15) 0.0052(13) 0.0000(11) 0.0029(13)
C11 0.0281(15) 0.0329(16) 0.0320(15) -0.0011(12) 0.0049(12) 0.0028(12)
C12 0.0337(15) 0.0290(14) 0.0287(14) 0.0015(13) -0.0049(13) 0.0029(12)
K1 0.0201(3) 0.0236(3) 0.0322(3) 0.0000(2) 0.0000(2) 0.0000(2)
O3 0.0193(10) 0.0252(9) 0.0334(10) 0.0009(8) -0.0003(8) 0.0023(8)
C13 0.0183(13) 0.0341(15) 0.0332(15) 0.0035(12) 0.0034(12) -0.0022(12)
C14 0.0220(13) 0.0364(16) 0.0315(15) -0.0013(13) 0.0064(12) -0.0012(13)
O4 0.0243(10) 0.0250(10) 0.0302(10) -0.0001(9) 0.0038(8) 0.0032(8)
C15 0.0214(13) 0.0300(14) 0.0329(14) -0.0057(12) -0.0014(12) 0.0095(12)
C16 0.0234(13) 0.0239(13) 0.0352(15) -0.0055(12) -0.0046(12) 0.0070(11)
O5 0.0199(10) 0.0248(10) 0.0342(10) 0.0000(8) -0.0015(8) -0.0032(8)
C17 0.0345(16) 0.0227(13) 0.0324(15) -0.0010(12) 0.0009(13) -0.0027(12)
C18 0.0279(15) 0.0283(14) 0.0346(15) 0.0067(12) 0.0003(13) -0.0017(12)
O6 0.0177(9) 0.0282(10) 0.0369(11) 0.0011(8) 0.0017(8) -0.0005(8)
C19 0.0188(14) 0.0393(16) 0.057(2) -0.0006(12) 0.0072(14) -0.0147(16)
C20 0.0251(15) 0.0421(18) 0.0472(18) -0.0090(14) 0.0119(13) -0.0127(14)
O7 0.0232(10) 0.0317(10) 0.0305(10) -0.0050(9) 0.0030(8) -0.0025(9)
C21 0.0232(14) 0.0360(15) 0.0325(15) -0.0043(11) -0.0028(12) 0.0045(13)
C22 0.0228(14) 0.0258(14) 0.0419(16) -0.0064(11) -0.0038(12) 0.0046(12)
O8 0.0218(10) 0.0256(10) 0.0358(11) -0.0040(8) -0.0001(8) -0.0036(8)
C23 0.0315(15) 0.0208(13) 0.0306(14) -0.0012(12) -0.0025(12) -0.0026(11)
C24 0.0309(15) 0.0232(14) 0.0332(15) 0.0047(12) 0.0012(12) -0.0005(11)

loop_
_atom_type_symbol
_atom_type_description
_atom_type_scat_dispersion_real
_atom_type_scat_dispersion_imag
_atom_type_scat_source
K K 0.2009 0.2494 'International Tables Vol C Tables 4.2.6.8 and 6.1.1.4'
C C 0.0033 0.0016 'International Tables Vol C Tables 4.2.6.8 and 6.1.1.4'
H H 0.0000 0.0000 'International Tables Vol C Tables 4.2.6.8 and 6.1.1.4'
O O 0.0106 0.0060 'International Tables Vol C Tables 4.2.6.8 and 6.1.1.4'
Fe Fe 0.3463 0.8444 'International Tables Vol C Tables 4.2.6.8 and 6.1.1.4'

loop_
_geom_angle_atom_site_label_1
_geom_angle_atom_site_label_2
_geom_angle_atom_site_label_3
_geom_angle
C1 Fe1 C2 91.77(14)
C1 Fe1 C6 171.21(13)
C2 Fe1 C6 96.35(13)
C1 Fe1 C4 106.86(12)
C2 Fe1 C4 154.13(12)
C6 Fe1 C4 66.56(11)
C1 Fe1 C3 104.71(12)
C2 Fe1 C3 151.81(12)
C6 Fe1 C3 66.51(11)
C4 Fe1 C3 39.72(11)
C1 Fe1 C5 137.79(12)
C2 Fe1 C5 115.22(12)
C6 Fe1 C5 39.97(11)
C4 Fe1 C5 39.42(10)
C3 Fe1 C5 66.54(11)
C1 Fe1 C7 132.86(12)
C2 Fe1 C7 113.43(12)
C6 Fe1 C7 39.97(11)
C4 Fe1 C7 66.51(10)
C3 Fe1 C7 39.32(11)
C5 Fe1 C7 66.96(10)
C1 Fe1 K1 50.58(10)
C2 Fe1 K1 84.69(10)
C6 Fe1 K1 133.47(8)
C4 Fe1 K1 93.32(7)
C3 Fe1 K1 123.45(8)
C5 Fe1 K1 97.99(8)
C7 Fe1 K1 159.84(8)
O1 C1 Fe1 178.6(3)
O1 C1 K1 75.01(18)
Fe1 C1 K1 103.88(12)
C1 O1 K1 82.59(18)
O2 C2 Fe1 176.9(3)
C7 C3 C4 108.5(2)
C7 C3 C8 125.9(3)
C4 C3 C8 125.5(3)
C7 C3 Fe1 70.59(15)
C4 C3 Fe1 70.11(15)
C8 C3 Fe1 127.9(2)
C5 C4 C3 108.3(2)
C5 C4 C9 126.2(3)
C3 C4 C9 125.4(3)
C5 C4 Fe1 70.37(16)
C3 C4 Fe1 70.17(16)
C9 C4 Fe1 126.8(2)
C4 C5 C6 107.2(2)
C4 C5 C10 126.6(3)
C6 C5 C10 126.0(3)
C4 C5 Fe1 70.21(16)
C6 C5 Fe1 68.84(14)
C10 C5 Fe1 130.1(2)
C5 C6 C7 108.8(2)
C5 C6 C11 126.5(3)
C7 C6 C11 124.6(2)
C5 C6 Fe1 71.19(15)
C7 C6 Fe1 71.38(15)
C11 C6 Fe1 124.4(2)
C3 C7 C6 107.1(2)
C3 C7 C12 127.3(3)
C6 C7 C12 125.4(3)
C3 C7 Fe1 70.10(15)
C6 C7 Fe1 68.65(15)
C12 C7 Fe1 130.4(2)
C3 C8 H1 109.5
C3 C8 H2 109.5
H1 C8 H2 109.5
C3 C8 H3 109.5
H1 C8 H3 109.5
H2 C8 H3 109.5
C4 C9 H4 109.5
C4 C9 H5 109.5
H4 C9 H5 109.5
C4 C9 H6 109.5
H4 C9 H6 109.5
H5 C9 H6 109.5
C5 C10 H7 109.5
C5 C10 H8 109.5
H7 C10 H8 109.5
C5 C10 H9 109.5
H7 C10 H9 109.5
H8 C10 H9 109.5
C6 C11 H10 109.5
C6 C11 H11 109.5
H10 C11 H11 109.5
C6 C11 H12 109.5
H10 C11 H12 109.5
H11 C11 H12 109.5
C7 C12 H13 109.5
C7 C12 H14 109.5
H13 C12 H14 109.5
C7 C12 H15 109.5
H13 C12 H15 109.5
H14 C12 H15 109.5
O8 K1 O6 117.15(6)
O8 K1 O4 115.82(6)
O6 K1 O4 114.55(6)
O8 K1 O7 58.69(6)
O6 K1 O7 58.78(6)
O4 K1 O7 150.17(6)
O8 K1 O5 149.10(6)
O6 K1 O5 56.92(6)
O4 K1 O5 57.77(6)
O7 K1 O5 110.17(6)
O8 K1 O3 58.36(6)
O6 K1 O3 147.49(6)
O4 K1 O3 57.52(5)
O7 K1 O3 110.65(6)
O5 K1 O3 108.62(6)
O8 K1 O1 79.34(6)
O6 K1 O1 141.12(6)
O4 K1 O1 83.55(6)
O7 K1 O1 120.60(6)
O5 K1 O1 125.66(6)
O3 K1 O1 71.39(6)
O8 K1 C1 87.19(7)
O6 K1 C1 119.02(7)
O4 K1 C1 98.92(7)
O7 K1 C1 109.56(7)
O5 K1 C1 122.98(7)
O3 K1 C1 93.42(7)
O1 K1 C1 22.40(7)
O8 K1 Fe1 96.19(5)
O6 K1 Fe1 93.75(4)
O4 K1 Fe1 115.71(4)
O7 K1 Fe1 94.09(4)
O5 K1 Fe1 113.98(4)
O3 K1 Fe1 118.41(4)
O1 K1 Fe1 47.94(4)
C1 K1 Fe1 25.54(6)
C24 O3 C13 111.4(2)
C24 O3 K1 106.83(16)
C13 O3 K1 107.29(16)
O3 C13 C14 108.3(2)
O3 C13 H16 110.0
C14 C13 H16 110.0
O3 C13 H17 110.0
C14 C13 H17 110.0
H16 C13 H17 108.4
O4 C14 C13 108.6(2)
O4 C14 H18 110.0
C13 C14 H18 110.0
O4 C14 H19 110.0
C13 C14 H19 110.0
H18 C14 H19 108.4
C15 O4 C14 111.9(2)
C15 O4 K1 119.89(16)
C14 O4 K1 120.58(16)
O4 C15 C16 108.7(2)
O4 C15 H20 109.9
C16 C15 H20 109.9
O4 C15 H21 109.9
C16 C15 H21 109.9
H20 C15 H21 108.3
O5 C16 C15 108.4(2)
O5 C16 H22 110.0
C15 C16 H22 110.0
O5 C16 H23 110.0
C15 C16 H23 110.0
H22 C16 H23 108.4
C17 O5 C16 111.9(2)
C17 O5 K1 110.46(16)
C16 O5 K1 107.63(15)
O5 C17 C18 108.4(2)
O5 C17 H24 110.0
C18 C17 H24 110.0
O5 C17 H25 110.0
C18 C17 H25 110.0
H24 C17 H25 108.4
O6 C18 C17 108.0(2)
O6 C18 H26 110.1
C17 C18 H26 110.1
O6 C18 H27 110.1
C17 C18 H27 110.1
H26 C18 H27 108.4
C18 O6 C19 112.1(2)
C18 O6 K1 123.37(16)
C19 O6 K1 119.32(17)
O6 C19 C20 108.6(2)
O6 C19 H28 110.0
C20 C19 H28 110.0
O6 C19 H29 110.0
C20 C19 H29 110.0
H28 C19 H29 108.4
O7 C20 C19 108.4(3)
O7 C20 H30 110.0
C19 C20 H30 110.0
O7 C20 H31 110.0
C19 C20 H31 110.0
H30 C20 H31 108.4
C20 O7 C21 110.7(2)
C20 O7 K1 104.97(16)
C21 O7 K1 106.46(15)
O7 C21 C22 108.7(2)
O7 C21 H32 110.0
C22 C21 H32 110.0
O7 C21 H33 110.0
C22 C21 H33 110.0
H32 C21 H33 108.3
O8 C22 C21 108.7(2)
O8 C22 H34 109.9
C21 C22 H34 109.9
O8 C22 H35 109.9
C21 C22 H35 109.9
H34 C22 H35 108.3
C23 O8 C22 111.8(2)
C23 O8 K1 121.15(16)
C22 O8 K1 120.25(16)
O8 C23 C24 108.8(2)
O8 C23 H36 109.9
C24 C23 H36 109.9
O8 C23 H37 109.9
C24 C23 H37 109.9
H36 C23 H37 108.3
O3 C24 C23 108.7(2)
O3 C24 H38 109.9
C23 C24 H38 109.9
O3 C24 H39 109.9
C23 C24 H39 109.9
H38 C24 H39 108.3

loop_
_geom_bond_atom_site_label_1
_geom_bond_atom_site_label_2
_geom_bond_distance
Fe1 C1 1.715(3)
Fe1 C2 1.726(3)
Fe1 C6 2.079(3)
Fe1 C4 2.108(3)
Fe1 C3 2.109(3)
Fe1 C5 2.111(3)
Fe1 C7 2.116(3)
Fe1 K1 3.8627(7)
C1 O1 1.181(4)
C1 K1 3.074(3)
O1 K1 2.994(3)
C2 O2 1.175(4)
C3 C7 1.421(4)
C3 C4 1.433(4)
C3 C8 1.502(4)
C4 C5 1.423(4)
C4 C9 1.509(4)
C5 C6 1.432(4)
C5 C10 1.510(4)
C6 C7 1.434(4)
C6 C11 1.504(4)
C7 C12 1.503(4)
C8 H1 0.9800
C8 H2 0.9800
C8 H3 0.9800
C9 H4 0.9800
C9 H5 0.9800
C9 H6 0.9800
C10 H7 0.9800
C10 H8 0.9800
C10 H9 0.9800
C11 H10 0.9800
C11 H11 0.9800
C11 H12 0.9800
C12 H13 0.9800
C12 H14 0.9800
C12 H15 0.9800
K1 O8 2.802(2)
K1 O6 2.825(2)
K1 O4 2.869(2)
K1 O7 2.917(2)
K1 O5 2.960(2)
K1 O3 2.974(2)
O3 C24 1.429(3)
O3 C13 1.431(3)
C13 C14 1.496(4)
C13 H16 0.9900
C13 H17 0.9900
C14 O4 1.427(4)
C14 H18 0.9900
C14 H19 0.9900
O4 C15 1.424(3)
C15 C16 1.486(4)
C15 H20 0.9900
C15 H21 0.9900
C16 O5 1.436(3)
C16 H22 0.9900
C16 H23 0.9900
O5 C17 1.423(4)
C17 C18 1.505(4)
C17 H24 0.9900
C17 H25 0.9900
C18 O6 1.422(4)
C18 H26 0.9900
C18 H27 0.9900
O6 C19 1.423(3)
C19 C20 1.501(5)
C19 H28 0.9900
C19 H29 0.9900
C20 O7 1.421(4)
C20 H30 0.9900
C20 H31 0.9900
O7 C21 1.426(3)
C21 C22 1.488(4)
C21 H32 0.9900
C21 H33 0.9900
C22 O8 1.431(3)
C22 H34 0.9900
C22 H35 0.9900
O8 C23 1.421(3)
C23 C24 1.494(4)
C23 H36 0.9900
C23 H37 0.9900
C24 H38 0.9900
C24 H39 0.9900

loop_
_geom_hbond_atom_site_label_D
_geom_hbond_atom_site_label_H
_geom_hbond_atom_site_label_A
_geom_hbond_site_symmetry_D
_geom_hbond_site_symmetry_H
_geom_hbond_site_symmetry_A
_geom_hbond_distance_DH
_geom_hbond_distance_HA
_geom_hbond_distance_DA
_geom_hbond_angle_DHA
_geom_hbond_publ_flag
C20 H31 O1 1_555 1_555 1_455 0.99 2.62 3.553(4) 157.1 yes
C21 H33 O2 1_555 1_555 1_555 0.99 2.40 3.379(4) 171.8 yes
C24 H38 O1 1_555 1_555 1_555 0.99 2.65 3.429(4) 136.1 yes

loop_
_geom_torsion_atom_site_label_1
_geom_torsion_atom_site_label_2
_geom_torsion_atom_site_label_3
_geom_torsion_atom_site_label_4
_geom_torsion
C2 Fe1 C1 K1 81.64(12)
C4 Fe1 C1 K1 -80.17(12)
C3 Fe1 C1 K1 -121.46(10)
C5 Fe1 C1 K1 -50.3(2)
C7 Fe1 C1 K1 -153.50(11)
C7 C3 C4 C5 -0.1(3)
C8 C3 C4 C5 -176.7(3)
Fe1 C3 C4 C5 60.29(19)
C7 C3 C4 C9 177.9(3)
C8 C3 C4 C9 1.4(4)
Fe1 C3 C4 C9 -121.7(3)
C7 C3 C4 Fe1 -60.41(19)
C8 C3 C4 Fe1 123.0(3)
C3 C4 C5 C6 -1.0(3)
C9 C4 C5 C6 -179.1(3)
Fe1 C4 C5 C6 59.13(18)
C3 C4 C5 C10 174.0(3)
C9 C4 C5 C10 -4.0(5)
Fe1 C4 C5 C10 -125.8(3)
C3 C4 C5 Fe1 -60.17(19)
C9 C4 C5 Fe1 121.8(3)
C4 C5 C6 C7 1.8(3)
C10 C5 C6 C7 -173.3(3)
Fe1 C5 C6 C7 61.80(19)
C4 C5 C6 C11 -179.4(3)
C10 C5 C6 C11 5.6(4)
Fe1 C5 C6 C11 -119.4(3)
C4 C5 C6 Fe1 -60.01(18)
C10 C5 C6 Fe1 124.9(3)
C4 C3 C7 C6 1.2(3)
C8 C3 C7 C6 177.8(3)
Fe1 C3 C7 C6 -58.90(18)
C4 C3 C7 C12 -173.7(3)
C8 C3 C7 C12 2.8(4)
Fe1 C3 C7 C12 126.2(3)
C4 C3 C7 Fe1 60.11(18)
C8 C3 C7 Fe1 -123.3(3)
C5 C6 C7 C3 -1.9(3)
C11 C6 C7 C3 179.3(3)
Fe1 C6 C7 C3 59.82(18)
C5 C6 C7 C12 173.2(2)
C11 C6 C7 C12 -5.7(4)
Fe1 C6 C7 C12 -125.1(3)
C5 C6 C7 Fe1 -61.68(18)
C11 C6 C7 Fe1 119.5(3)
C24 O3 C13 C14 178.4(2)
K1 O3 C13 C14 -65.0(2)
O3 C13 C14 O4 65.6(3)
C13 C14 O4 C15 179.4(2)
C13 C14 O4 K1 -31.2(3)
C14 O4 C15 C16 -177.1(2)
K1 O4 C15 C16 33.2(3)
O4 C15 C16 O5 -66.4(3)
C15 C16 O5 C17 -174.3(2)
C15 C16 O5 K1 64.2(2)
C16 O5 C17 C18 179.7(2)
K1 O5 C17 C18 -60.4(2)
O5 C17 C18 O6 61.2(3)
C17 C18 O6 C19 173.6(3)
C17 C18 O6 K1 -32.2(3)
C18 O6 C19 C20 -176.9(2)
K1 O6 C19 C20 27.7(3)
O6 C19 C20 O7 -66.2(3)
C19 C20 O7 C21 -177.8(2)
C19 C20 O7 K1 67.7(2)
C20 O7 C21 C22 -178.6(2)
K1 O7 C21 C22 -65.1(2)
O7 C21 C22 O8 64.4(3)
C21 C22 O8 C23 179.6(2)
C21 C22 O8 K1 -28.9(3)
C22 O8 C23 C24 -174.9(2)
K1 O8 C23 C24 33.9(3)
C13 O3 C24 C23 178.8(2)
K1 O3 C24 C23 61.9(2)
O8 C23 C24 O3 -65.8(3)

_cod_database_fobs_code 1543422
